data_8100488
loop_
_publ_author_name
'Tinant, Bernard'
'Robiette, Raphael'
'Marchand-Brynaert, Jacqueline'

_publ_section_title
;
Crystal structure of (S)-3-(Z-1',3'-butadienyl)-4-phenyl- thiazoline-
2-one, C~13~H~13~NOS, a chiral 1-amino-diene useful in Diels-Alder 
cycloaddition reactions
;
_journal_issue 4
_journal_name_full 'Zeitschrift f\"ur Kristallographie - New Crystal Structures'
_journal_page_first 475
_journal_page_last 476
_journal_volume 218
_journal_year 2003
_chemical_formula_structural 'C13 H13 N O S'
_chemical_formula_sum 'C13 H13 N O S'
_chemical_formula_weight 231.30
_space_group_IT_number 4
_symmetry_cell_setting monoclinic
_symmetry_space_group_name_Hall 'P 2yb'
_symmetry_space_group_name_H-M 'P 1 21 1'
_cell_angle_alpha 90.00
_cell_angle_beta 97.00(2)
_cell_angle_gamma 90.00
_cell_formula_units_Z 2
_cell_length_a 6.144(2)
_cell_length_b 12.398(5)
_cell_length_c 8.160(3)
_cell_measurement_temperature 293(2)
_cell_volume 616.9(4)
_diffrn_ambient_temperature 293(2)
_exptl_crystal_density_diffrn 1.245
_cod_original_sg_symbol_H-M 'P 21'
_cod_original_formula_sum 'C13 H13 N1 O1 S1'
_cod_database_code 8100488

loop_
_symmetry_equiv_pos_as_xyz
'x, y, z'
'-x, y+1/2, -z'

loop_
_atom_site_label
_atom_site_type_symbol
_atom_site_fract_x
_atom_site_fract_y
_atom_site_fract_z
_atom_site_U_iso_or_equiv
_atom_site_adp_type
_atom_site_occupancy
_atom_site_symmetry_multiplicity
_atom_site_Wyckoff_symbol
_atom_site_calc_flag
_atom_site_refinement_flags
_atom_site_disorder_assembly
_atom_site_disorder_group
S1 S 0.62322(11) 0.05949(6) 0.75599(8) 0.0913(3) Uani 1 2 a d . . .
C2 C 0.5564(3) 0.1902(2) 0.6800(2) 0.0738(6) Uani 1 2 a d . . .
N3 N 0.7373(3) 0.25694(15) 0.69964(19) 0.0660(5) Uani 1 2 a d . . .
C4 C 0.9329(3) 0.21139(17) 0.7925(2) 0.0600(5) Uani 1 2 a d . . .
C5 C 0.9117(4) 0.0887(2) 0.7780(4) 0.0785(6) Uani 1 2 a d . . .
O6 O 0.3753(3) 0.2161(2) 0.6195(2) 0.0960(6) Uani 1 2 a d . . .
C7 C 0.7115(4) 0.3648(2) 0.6485(3) 0.0754(6) Uani 1 2 a d . . .
C8 C 0.8558(5) 0.4467(2) 0.6596(3) 0.0830(7) Uani 1 2 a d . . .
C9 C 1.0814(5) 0.4534(2) 0.7292(3) 0.0844(7) Uani 1 2 a d . . .
C10 C 1.2051(8) 0.5403(3) 0.7227(5) 0.1107(10) Uani 1 2 a d . . .
C11 C 0.9705(3) 0.24932(14) 0.9703(2) 0.0557(4) Uani 1 2 a d . . .
C12 C 0.8110(3) 0.30005(15) 1.0487(2) 0.0608(4) Uani 1 2 a d . . .
C13 C 0.8560(4) 0.33024(18) 1.2140(2) 0.0683(5) Uani 1 2 a d . . .
C14 C 1.0575(4) 0.31065(19) 1.2996(2) 0.0716(5) Uani 1 2 a d . . .
C15 C 1.2185(4) 0.2600(2) 1.2231(3) 0.0741(6) Uani 1 2 a d . . .
C16 C 1.1742(3) 0.22981(18) 1.0591(3) 0.0677(5) Uani 1 2 a d . . .
H4 H 1.055(7) 0.235(3) 0.747(4) 0.098(2) Uiso 1 2 a d . . .
H5A H 0.983(5) 0.055(3) 0.867(4) 0.098(2) Uiso 1 2 a d . . .
H5B H 0.977(5) 0.054(3) 0.689(4) 0.098(2) Uiso 1 2 a d . . .
H7 H 0.552(6) 0.376(3) 0.591(4) 0.098(2) Uiso 1 2 a d . . .
H8 H 0.800(6) 0.509(3) 0.619(4) 0.098(2) Uiso 1 2 a d . . .
H9 H 1.149(5) 0.384(3) 0.779(3) 0.098(2) Uiso 1 2 a d . . .
H10A H 1.369(6) 0.537(3) 0.780(4) 0.098(2) Uiso 1 2 a d . . .
H10B H 1.120(6) 0.598(3) 0.662(4) 0.098(2) Uiso 1 2 a d . . .
H12 H 0.666(6) 0.319(3) 0.985(4) 0.098(2) Uiso 1 2 a d . . .
H13 H 0.740(6) 0.366(3) 1.272(4) 0.098(2) Uiso 1 2 a d . . .
H14 H 1.081(5) 0.326(3) 1.415(4) 0.098(2) Uiso 1 2 a d . . .
H15 H 1.359(5) 0.243(3) 1.291(4) 0.098(2) Uiso 1 2 a d . . .
H16 H 1.289(5) 0.197(3) 1.001(4) 0.098(2) Uiso 1 2 a d . . .

loop_
_atom_site_aniso_label
_atom_site_aniso_U_11
_atom_site_aniso_U_22
_atom_site_aniso_U_33
_atom_site_aniso_U_23
_atom_site_aniso_U_13
_atom_site_aniso_U_12
S1 0.0789(5) 0.0892(5) 0.1043(5) -0.0115(3) 0.0055(3) -0.0130(3)
C2 0.0566(11) 0.1054(17) 0.0595(10) -0.0115(10) 0.0075(7) 0.0040(10)
N3 0.0568(10) 0.0828(11) 0.0575(8) -0.0036(7) 0.0040(6) 0.0131(7)
C4 0.0499(9) 0.0688(11) 0.0611(9) -0.0043(8) 0.0062(7) 0.0091(7)
C5 0.0734(14) 0.0746(15) 0.0850(13) -0.0154(10) -0.0002(10) 0.0102(9)
O6 0.0548(9) 0.1452(18) 0.0857(10) -0.0046(10) -0.0011(7) 0.0122(9)
C7 0.0735(14) 0.0905(15) 0.0622(11) 0.0056(10) 0.0084(9) 0.0258(11)
C8 0.1036(19) 0.0752(14) 0.0737(13) 0.0065(10) 0.0254(11) 0.0227(13)
C9 0.0995(19) 0.0691(14) 0.0872(14) -0.0024(11) 0.0224(12) 0.0034(12)
C10 0.127(3) 0.0704(18) 0.140(3) -0.0163(16) 0.038(2) -0.0006(16)
C11 0.0529(10) 0.0562(9) 0.0581(9) 0.0008(7) 0.0070(7) 0.0023(7)
C12 0.0585(11) 0.0607(10) 0.0631(9) -0.0012(8) 0.0074(7) 0.0051(7)
C13 0.0801(14) 0.0623(11) 0.0642(11) -0.0008(8) 0.0153(9) 0.0052(9)
C14 0.0829(14) 0.0705(13) 0.0597(10) -0.0029(9) 0.0021(8) -0.0043(9)
C15 0.0638(13) 0.0840(15) 0.0703(11) 0.0047(9) -0.0082(9) -0.0043(9)
C16 0.0557(11) 0.0778(13) 0.0690(10) 0.0003(9) 0.0047(8) 0.0042(8)

loop_
_geom_bond_atom_site_label_1
_geom_bond_atom_site_label_2
_geom_bond_distance
_geom_bond_site_symmetry_2
_geom_bond_publ_flag
S1 C2 1.766(3) . ?
S1 C5 1.796(3) . ?
C2 O6 1.204(3) . ?
C2 N3 1.379(3) . ?
N3 C7 1.404(3) . ?
N3 C4 1.454(2) . ?
C4 C11 1.516(3) . ?
C4 C5 1.530(3) . ?
C4 H4 0.92(4) . ?
C5 H5A 0.90(3) . ?
C5 H5B 0.97(3) . ?
C7 C8 1.344(4) . ?
C7 H7 1.04(3) . ?
C8 C9 1.435(4) . ?
C8 H8 0.89(4) . ?
C9 C10 1.323(5) . ?
C9 H9 1.02(4) . ?
C10 H10A 1.06(4) . ?
C10 H10B 0.99(4) . ?
C11 C12 1.385(3) . ?
C11 C16 1.389(3) . ?
C12 C13 1.395(3) . ?
C12 H12 1.01(3) . ?
C13 C14 1.367(3) . ?
C13 H13 1.00(4) . ?
C14 C15 1.383(4) . ?
C14 H14 0.96(3) . ?
C15 C16 1.384(3) . ?
C15 H15 0.99(3) . ?
C16 H16 0.98(3) . ?

loop_
_cod_related_entry_id
_cod_related_entry_database
_cod_related_entry_code
1 ChemSpider 21183704
